data_4031962
loop_
_publ_author_name
'Gayakhe, Vijay'
'Ardhapure, Ajaykumar'
'Kapdi, Anant R.'
'Sanghvi, Yogesh S.'
'Serrano, Jose Luis'
'Garc\'ia, Luis'
'P\'erez, Jose'
'Garc\'ia, Joaqu\'im'
'S\'anchez, Gregorio'
'Fischer, Christian'
'Schulzke, Carola'

_publ_section_title
;
 Water-Soluble Pd-Imidate Complexes: Broadly Applicable Catalysts for the
 Synthesis of Chemically Modified Nucleosides via Pd-Catalyzed
 Cross-Coupling.
;
_journal_issue 7
_journal_name_full 'The Journal of organic chemistry'
_journal_page_first 2713
_journal_page_last 2729
_journal_paper_doi 10.1021/acs.joc.5b02475
_journal_volume 81
_journal_year 2016
_chemical_absolute_configuration unk
_chemical_formula_sum 'C17 H16 N2 O6'
_chemical_formula_weight 344.32
_chemical_name_systematic
;
 ?
;
_space_group_crystal_system monoclinic
_space_group_IT_number 4
_space_group_name_Hall 'P 2yb'
_space_group_name_H-M_alt 'P 1 21 1'
_symmetry_space_group_name_Hall 'P 2yb'
_symmetry_space_group_name_H-M 'P 1 21 1'
_atom_sites_solution_hydrogens mixed
_audit_creation_method SHELXL-2013
_cell_angle_alpha 90
_cell_angle_beta 95.25(3)
_cell_angle_gamma 90
_cell_formula_units_Z 2
_cell_length_a 10.590(2)
_cell_length_b 6.6123(13)
_cell_length_c 10.786(2)
_cell_measurement_reflns_used 8976
_cell_measurement_temperature 170(2)
_cell_measurement_theta_max 58.4
_cell_measurement_theta_min 3.8
_cell_volume 752.1(3)
_computing_structure_refinement 'SHELXL-2013 (Sheldrick, 2013)'
_diffrn_ambient_temperature 170(2)
_diffrn_measured_fraction_theta_full 0.999
_diffrn_measured_fraction_theta_max 0.996
_diffrn_measurement_device_type 'STOE IPDS2T'
_diffrn_measurement_method \w
_diffrn_radiation_type MoK\a
_diffrn_radiation_wavelength 0.71073
_diffrn_reflns_av_R_equivalents 0.1256
_diffrn_reflns_av_unetI/netI 0.0918
_diffrn_reflns_laue_measured_fraction_full 0.999
_diffrn_reflns_laue_measured_fraction_max 0.996
_diffrn_reflns_limit_h_max 13
_diffrn_reflns_limit_h_min -14
_diffrn_reflns_limit_k_max 9
_diffrn_reflns_limit_k_min -8
_diffrn_reflns_limit_l_max 14
_diffrn_reflns_limit_l_min -14
_diffrn_reflns_number 8969
_diffrn_reflns_point_group_measured_fraction_full 0.949
_diffrn_reflns_point_group_measured_fraction_max 0.930
_diffrn_reflns_theta_full 25.242
_diffrn_reflns_theta_max 29.215
_diffrn_reflns_theta_min 1.896
_diffrn_source 'fine-focus sealed tube'
_exptl_absorpt_coefficient_mu 0.117
_exptl_absorpt_correction_T_max 0.7608
_exptl_absorpt_correction_T_min 0.4441
_exptl_absorpt_correction_type numerical
_exptl_absorpt_process_details 'face indexed'
_exptl_crystal_colour colourless
_exptl_crystal_density_diffrn 1.520
_exptl_crystal_description prism
_exptl_crystal_F_000 360
_exptl_crystal_size_max 0.482
_exptl_crystal_size_mid 0.427
_exptl_crystal_size_min 0.396
_refine_diff_density_max 0.567
_refine_diff_density_min -0.593
_refine_diff_density_rms 0.136
_refine_ls_abs_structure_details
;
 Flack x determined using 1410 quotients [(I+)-(I-)]/[(I+)+(I-)]
 (Parsons and Flack (2004), Acta Cryst. A60, s61).
;
_refine_ls_extinction_coef 0.06(2)
_refine_ls_extinction_expression Fc^*^=kFc[1+0.001xFc^2^\l^3^/sin(2\q)]^-1/4^
_refine_ls_extinction_method SHELXL
_refine_ls_goodness_of_fit_ref 1.328
_refine_ls_hydrogen_treatment mixed
_refine_ls_matrix_type full
_refine_ls_number_parameters 261
_refine_ls_number_reflns 3791
_refine_ls_number_restraints 1
_refine_ls_restrained_S_all 1.327
_refine_ls_R_factor_all 0.0751
_refine_ls_R_factor_gt 0.0683
_refine_ls_shift/su_max 0.000
_refine_ls_shift/su_mean 0.000
_refine_ls_structure_factor_coef Fsqd
_refine_ls_weighting_details 'w=1/[\s^2^(Fo^2^)+(0.1325P)^2^+0.1501P] where P=(Fo^2^+2Fc^2^)/3'
_refine_ls_weighting_scheme calc
_refine_ls_wR_factor_gt 0.1973
_refine_ls_wR_factor_ref 0.2361
_reflns_Friedel_coverage 0.726
_reflns_friedel_fraction_full 0.889
_reflns_friedel_fraction_max 0.852
_reflns_number_gt 3594
_reflns_number_total 3791
_reflns_threshold_expression 'I > 2\s(I)'
_cod_data_source_file jo5b02475_si_001.cif
_cod_data_source_block shelx
_cod_database_code 4031962
_shelx_space_group_comment
;
The symmetry employed for this shelxl refinement is uniquely defined
by the following loop, which should always be used as a source of
symmetry information in preference to the above space-group names.
They are only intended as comments.
;
_shelx_estimated_absorpt_t_min 0.946
_shelx_estimated_absorpt_t_max 0.955
_shelxl_version_number 2013-3

loop_
_space_group_symop_operation_xyz
'x, y, z'
'-x, y+1/2, -z'

loop_
_atom_site_label
_atom_site_type_symbol
_atom_site_fract_x
_atom_site_fract_y
_atom_site_fract_z
_atom_site_U_iso_or_equiv
_atom_site_adp_type
_atom_site_occupancy
_atom_site_site_symmetry_order
_atom_site_calc_flag
_atom_site_refinement_flags_posn
_atom_site_refinement_flags_adp
C1 C 0.8392(4) 0.2971(7) 0.8408(4) 0.0254(8) Uani 1 1 d . .
H1A H 0.7718 0.2951 0.7708 0.030 Uiso 1 1 calc R U
H1B H 0.9101 0.2108 0.8185 0.030 Uiso 1 1 calc R U
C2 C 0.8851(3) 0.5115(6) 0.8654(3) 0.0196(7) Uani 1 1 d . .
C3 C 0.7815(3) 0.6603(6) 0.8970(3) 0.0196(7) Uani 1 1 d . .
C4 C 0.7356(3) 0.7459(6) 0.7709(3) 0.0216(7) Uani 1 1 d . .
C5 C 0.8576(3) 0.7551(6) 0.7061(3) 0.0189(7) Uani 1 1 d . .
C6 C 0.8846(3) 0.8951(6) 0.5000(3) 0.0190(7) Uani 1 1 d . .
C7 C 0.8381(3) 0.6792(6) 0.3149(3) 0.0198(7) Uani 1 1 d . .
C8 C 0.7825(3) 0.5312(6) 0.3931(3) 0.0196(7) Uani 1 1 d . .
C9 C 0.7895(3) 0.5661(6) 0.5173(3) 0.0196(7) Uani 1 1 d . .
C10 C 0.7213(3) 0.3514(6) 0.3388(3) 0.0199(7) Uani 1 1 d . .
C11 C 0.7044(4) 0.2768(7) 0.2215(3) 0.0240(8) Uani 1 1 d . .
C12 C 0.6294(3) 0.0986(6) 0.2279(3) 0.0214(7) Uani 1 1 d . .
C13 C 0.5807(4) -0.0482(8) 0.1434(4) 0.0294(9) Uani 1 1 d . .
H13 H 0.5947 -0.0391 0.0579 0.035 Uiso 1 1 calc R U
C14 C 0.5120(4) -0.2061(7) 0.1863(4) 0.0314(9) Uani 1 1 d . .
H14 H 0.4779 -0.3056 0.1292 0.038 Uiso 1 1 calc R U
C15 C 0.4910(4) -0.2234(7) 0.3125(4) 0.0305(9) Uani 1 1 d . .
H15 H 0.4444 -0.3352 0.3397 0.037 Uiso 1 1 calc R U
C16 C 0.5378(4) -0.0790(7) 0.3979(4) 0.0264(8) Uani 1 1 d . .
H16 H 0.5235 -0.0876 0.4833 0.032 Uiso 1 1 calc R U
C17 C 0.6062(3) 0.0777(6) 0.3528(3) 0.0207(7) Uani 1 1 d . .
N1 N 0.8393(3) 0.7399(5) 0.5707(3) 0.0192(6) Uani 1 1 d . .
N2 N 0.8794(3) 0.8536(6) 0.3749(3) 0.0196(6) Uani 1 1 d . .
O1 O 0.7912(4) 0.2235(5) 0.9502(3) 0.0342(8) Uani 1 1 d . .
H1O H 0.800(7) 0.068(14) 0.958(8) 0.051 Uiso 1 1 d . U
O2 O 0.8343(3) 0.8210(5) 0.9731(2) 0.0246(6) Uani 1 1 d . .
H2O H 0.861(6) 0.806(12) 1.068(7) 0.037 Uiso 1 1 d . U
O3 O 0.9319(2) 0.5872(4) 0.7523(2) 0.0203(6) Uani 1 1 d . .
O4 O 0.9247(3) 1.0519(5) 0.5440(3) 0.0250(6) Uani 1 1 d . .
O5 O 0.8494(3) 0.6572(5) 0.2039(3) 0.0275(7) Uani 1 1 d . .
O6 O 0.6616(2) 0.2326(5) 0.4214(3) 0.0211(6) Uani 1 1 d . .
H2 H 0.954(4) 0.515(9) 0.932(5) 0.014(5) Uiso 1 1 d . U
H2N H 0.915(4) 0.926(8) 0.338(5) 0.009(10) Uiso 1 1 d . .
H3 H 0.714(4) 0.563(8) 0.928(5) 0.014(5) Uiso 1 1 d . U
H5 H 0.899(4) 0.882(8) 0.720(5) 0.014(5) Uiso 1 1 d . U
H4A H 0.671(5) 0.640(9) 0.725(5) 0.020(12) Uiso 1 1 d . .
H4B H 0.696(5) 0.877(9) 0.775(6) 0.021(13) Uiso 1 1 d . .
H9 H 0.755(4) 0.468(9) 0.565(5) 0.014(5) Uiso 1 1 d . U
H11 H 0.737(4) 0.358(8) 0.145(5) 0.014(5) Uiso 1 1 d . U

loop_
_atom_site_aniso_label
_atom_site_aniso_U_11
_atom_site_aniso_U_22
_atom_site_aniso_U_33
_atom_site_aniso_U_23
_atom_site_aniso_U_13
_atom_site_aniso_U_12
C1 0.0340(18) 0.024(2) 0.0188(16) -0.0007(14) 0.0074(13) 0.0003(14)
C2 0.0230(14) 0.0234(18) 0.0120(14) 0.0007(12) -0.0005(11) 0.0018(13)
C3 0.0265(14) 0.0185(17) 0.0140(14) 0.0010(12) 0.0033(11) 0.0021(12)
C4 0.0257(15) 0.0250(19) 0.0143(14) 0.0021(13) 0.0033(12) 0.0051(14)
C5 0.0239(14) 0.0206(17) 0.0120(14) -0.0015(12) 0.0003(11) -0.0013(13)
C6 0.0187(14) 0.0213(17) 0.0167(15) 0.0032(13) 0.0005(11) 0.0000(12)
C7 0.0202(13) 0.0259(19) 0.0132(14) 0.0023(14) 0.0003(11) 0.0010(12)
C8 0.0220(14) 0.0241(18) 0.0130(14) 0.0001(13) 0.0024(11) -0.0001(12)
C9 0.0249(14) 0.0210(18) 0.0129(14) 0.0011(13) 0.0014(12) -0.0038(12)
C10 0.0222(14) 0.0236(19) 0.0140(15) 0.0020(13) 0.0013(11) 0.0002(13)
C11 0.0284(16) 0.027(2) 0.0162(16) -0.0028(14) 0.0011(13) -0.0021(14)
C12 0.0220(14) 0.0237(19) 0.0182(16) -0.0015(13) 0.0011(12) 0.0015(13)
C13 0.0316(18) 0.034(2) 0.0222(18) -0.0085(16) -0.0016(14) -0.0020(16)
C14 0.0302(18) 0.030(2) 0.032(2) -0.0082(18) -0.0054(16) -0.0035(16)
C15 0.0294(17) 0.027(2) 0.034(2) -0.0005(18) -0.0015(16) -0.0051(16)
C16 0.0249(15) 0.028(2) 0.0257(18) -0.0001(16) 0.0016(14) -0.0055(14)
C17 0.0190(13) 0.0239(19) 0.0186(16) -0.0023(13) -0.0011(12) -0.0019(13)
N1 0.0253(13) 0.0209(16) 0.0115(12) 0.0015(11) 0.0022(10) -0.0037(11)
N2 0.0215(13) 0.0224(16) 0.0150(14) 0.0047(11) 0.0014(10) -0.0020(11)
O1 0.0551(19) 0.0237(17) 0.0263(16) 0.0064(12) 0.0178(14) 0.0043(14)
O2 0.0431(15) 0.0181(13) 0.0123(11) 0.0009(10) 0.0003(10) 0.0010(11)
O3 0.0235(11) 0.0234(14) 0.0144(11) 0.0019(10) 0.0033(9) 0.0028(10)
O4 0.0291(12) 0.0240(15) 0.0214(13) 0.0002(11) 0.0005(10) -0.0047(11)
O5 0.0360(14) 0.0360(18) 0.0105(11) 0.0022(11) 0.0021(9) -0.0080(12)
O6 0.0225(11) 0.0258(14) 0.0149(11) -0.0026(10) 0.0016(9) -0.0051(10)

loop_
_atom_type_symbol
_atom_type_description
_atom_type_scat_dispersion_real
_atom_type_scat_dispersion_imag
_atom_type_scat_source
C C 0.0033 0.0016 'International Tables Vol C Tables 4.2.6.8 and 6.1.1.4'
H H 0.0000 0.0000 'International Tables Vol C Tables 4.2.6.8 and 6.1.1.4'
N N 0.0061 0.0033 'International Tables Vol C Tables 4.2.6.8 and 6.1.1.4'
O O 0.0106 0.0060 'International Tables Vol C Tables 4.2.6.8 and 6.1.1.4'

loop_
_geom_angle_atom_site_label_1
_geom_angle_atom_site_label_2
_geom_angle_atom_site_label_3
_geom_angle
O1 C1 C2 108.1(3)
O3 C2 C1 107.8(3)
O3 C2 C3 105.8(3)
C1 C2 C3 114.5(3)
O2 C3 C4 108.4(3)
O2 C3 C2 110.8(3)
C4 C3 C2 102.6(3)
C3 C4 C5 102.2(3)
O3 C5 N1 108.4(3)
O3 C5 C4 105.8(3)
N1 C5 C4 114.5(3)
O4 C6 N2 122.8(3)
O4 C6 N1 123.2(3)
N2 C6 N1 114.0(3)
O5 C7 N2 120.3(4)
O5 C7 C8 124.7(4)
N2 C7 C8 114.9(3)
C9 C8 C10 121.4(3)
C9 C8 C7 118.1(4)
C10 C8 C7 120.5(3)
C8 C9 N1 122.9(3)
C11 C10 O6 111.4(4)
C11 C10 C8 133.8(4)
O6 C10 C8 114.8(3)
C10 C11 C12 106.4(3)
C13 C12 C17 118.2(4)
C13 C12 C11 135.7(4)
C17 C12 C11 106.1(3)
C14 C13 C12 118.9(4)
C13 C14 C15 121.5(4)
C16 C15 C14 120.6(4)
C17 C16 C15 116.8(4)
O6 C17 C16 125.9(4)
O6 C17 C12 110.1(3)
C16 C17 C12 124.0(4)
C9 N1 C6 121.8(3)
C9 N1 C5 119.3(3)
C6 N1 C5 118.5(3)
C6 N2 C7 127.8(3)
C5 O3 C2 110.1(3)
C17 O6 C10 106.1(3)

loop_
_geom_bond_atom_site_label_1
_geom_bond_atom_site_label_2
_geom_bond_distance
C1 O1 1.413(5)
C1 C2 1.515(6)
C2 O3 1.447(4)
C2 C3 1.535(5)
C3 O2 1.425(5)
C3 C4 1.512(5)
C4 C5 1.525(5)
C5 O3 1.424(4)
C5 N1 1.459(4)
C6 O4 1.202(5)
C6 N2 1.373(5)
C6 N1 1.390(5)
C7 O5 1.223(4)
C7 N2 1.374(5)
C7 C8 1.452(5)
C8 C9 1.354(5)
C8 C10 1.451(5)
C9 N1 1.369(5)
C10 C11 1.355(5)
C10 O6 1.384(5)
C11 C12 1.426(6)
C12 C13 1.397(5)
C12 C17 1.398(5)
C13 C14 1.377(7)
C14 C15 1.404(7)
C15 C16 1.387(6)
C16 C17 1.378(6)
C17 O6 1.364(4)
